data_7036271
loop_
_publ_author_name
'Kesavan, Praseetha E.'
'Das, Sudipta'
'Lone, Mohsin Y.'
'Jha, Prakash C.'
'Mori, Shigeki'
'Gupta, Iti'

_publ_section_title
;
 Bridged bis-BODIPYs: their synthesis, structures and properties.
;
_journal_issue 39
_journal_name_full 'Dalton transactions (Cambridge, England : 2003)'
_journal_page_first 17209
_journal_page_last 17221
_journal_paper_doi 10.1039/c5dt01925g
_journal_volume 44
_journal_year 2015
_chemical_formula_moiety 'C24 H16 B2 F4 N4'
_chemical_formula_sum 'C24 H16 B2 F4 N4'
_chemical_formula_weight 458.03
_space_group_crystal_system monoclinic
_space_group_IT_number 15
_space_group_name_Hall '-I 2ya'
_space_group_name_H-M_alt 'I 1 2/a 1'
_symmetry_space_group_name_Hall '-C 2yc (x+z,y,-x)'
_symmetry_space_group_name_H-M 'C 1 2/c 1 (c,b,-a+c)'
_atom_sites_solution_hydrogens geom
_atom_sites_solution_primary direct
_atom_sites_solution_secondary difmap
_audit_update_record
;
2014-06-02 deposited with the CCDC.
2015-08-25 downloaded from the CCDC.
;
_cell_angle_alpha 90
_cell_angle_beta 90.005(9)
_cell_angle_gamma 90
_cell_formula_units_Z 4
_cell_length_a 13.0203(3)
_cell_length_b 10.3330(2)
_cell_length_c 15.098(2)
_cell_measurement_reflns_used 9342
_cell_measurement_temperature 100(2)
_cell_measurement_theta_max 68.17
_cell_measurement_theta_min 4.49
_cell_volume 2031.3(3)
_computing_cell_refinement 'RAPID AUTO'
_computing_data_collection 'RAPID AUTO (Rigaku, ????)'
_computing_data_reduction 'RAPID AUTO'
_computing_molecular_graphics 'CrystalStructure 4.0'
_computing_publication_material 'CrystalStructure 4.0 (Rigaku, 2010)'
_computing_structure_refinement 'SHELXL-2013 (Sheldrick, 2013)'
_computing_structure_solution 'SIR2004 (Burla, et al., 2005)'
_diffrn_ambient_temperature 100(2)
_diffrn_detector_area_resol_mean 10.000
_diffrn_measured_fraction_theta_full 0.999
_diffrn_measured_fraction_theta_max 1.000
_diffrn_measurement_device_type 'Rigaku R-AXIS RAPID'
_diffrn_measurement_method \w
_diffrn_radiation_type CuK\a
_diffrn_radiation_wavelength 1.54187
_diffrn_reflns_av_R_equivalents 0.0330
_diffrn_reflns_av_unetI/netI 0.0230
_diffrn_reflns_Laue_measured_fraction_full 0.999
_diffrn_reflns_Laue_measured_fraction_max 1.000
_diffrn_reflns_limit_h_max 15
_diffrn_reflns_limit_h_min -15
_diffrn_reflns_limit_k_max 12
_diffrn_reflns_limit_k_min -12
_diffrn_reflns_limit_l_max 18
_diffrn_reflns_limit_l_min -18
_diffrn_reflns_number 11638
_diffrn_reflns_point_group_measured_fraction_full 0.999
_diffrn_reflns_point_group_measured_fraction_max 1.000
_diffrn_reflns_theta_full 67.687
_diffrn_reflns_theta_max 68.167
_diffrn_reflns_theta_min 5.187
_diffrn_source 'Varimax 50 kV 24 mA Rotating anode'
_exptl_absorpt_coefficient_mu 0.972
_exptl_absorpt_correction_T_max 0.925
_exptl_absorpt_correction_T_min 0.626
_exptl_absorpt_correction_type multi-scan
_exptl_absorpt_process_details 'ABSCOR (Rigaku, 1995)'
_exptl_crystal_colour orange
_exptl_crystal_density_diffrn 1.498
_exptl_crystal_density_method 'not measured'
_exptl_crystal_description block
_exptl_crystal_F_000 936
_exptl_crystal_size_max 0.260
_exptl_crystal_size_mid 0.240
_exptl_crystal_size_min 0.080
_refine_diff_density_max 0.308
_refine_diff_density_min -0.165
_refine_diff_density_rms 0.055
_refine_ls_extinction_method none
_refine_ls_goodness_of_fit_ref 1.059
_refine_ls_hydrogen_treatment constr
_refine_ls_matrix_type full
_refine_ls_number_parameters 155
_refine_ls_number_reflns 1865
_refine_ls_number_restraints 0
_refine_ls_restrained_S_all 1.059
_refine_ls_R_factor_all 0.0429
_refine_ls_R_factor_gt 0.0399
_refine_ls_shift/su_max 0.000
_refine_ls_shift/su_mean 0.000
_refine_ls_structure_factor_coef Fsqd
_refine_ls_weighting_details
;
 w=1/[\s^2^(Fo^2^)+(0.0621P)^2^+1.3552P]
 where P=(Fo^2^+2Fc^2^)/3
;
_refine_ls_weighting_scheme calc
_refine_ls_wR_factor_gt 0.1025
_refine_ls_wR_factor_ref 0.1052
_reflns_Friedel_coverage 0.000
_reflns_number_gt 1691
_reflns_number_total 1865
_reflns_threshold_expression 'I > 2\s(I)'
_cod_data_source_file c5dt01925g2.cif
_cod_data_source_block 20140423_2
_cod_depositor_comments 'Adding full bibliography for 7036270--7036272.cif.'
_cod_original_sg_symbol_Hall '-I 2ya'
_cod_original_sg_symbol_H-M 'I 1 2/a 1'
_cod_database_code 7036271
_shelx_space_group_comment
;
The symmetry employed for this shelxl refinement is uniquely defined
by the following loop, which should always be used as a source of
symmetry information in preference to the above space-group names.
They are only intended as comments.
;
_shelx_estimated_absorpt_t_min 0.786
_shelx_estimated_absorpt_t_max 0.926
_shelxl_version_number 2013-2

loop_
_space_group_symop_operation_xyz
'x, y, z'
'-x+1/2, y, -z'
'x+1/2, y+1/2, z+1/2'
'-x+1, y+1/2, -z+1/2'
'-x, -y, -z'
'x-1/2, -y, z'
'-x+1/2, -y+1/2, -z+1/2'
'x, -y+1/2, z+1/2'

loop_
_atom_site_label
_atom_site_type_symbol
_atom_site_fract_x
_atom_site_fract_y
_atom_site_fract_z
_atom_site_U_iso_or_equiv
_atom_site_adp_type
_atom_site_occupancy
_atom_site_site_symmetry_order
_atom_site_calc_flag
_atom_site_refinement_flags_posn
_atom_site_refinement_flags_adp
_atom_site_refinement_flags_occupancy
F1 F 0.08786(7) 0.33760(8) 0.34160(5) 0.0282(2) Uani 1 1 d . . .
F2 F -0.02604(6) 0.17275(8) 0.33346(6) 0.0287(3) Uani 1 1 d . . .
N1 N 0.04807(9) 0.25069(11) 0.19729(8) 0.0232(3) Uani 1 1 d . . .
N2 N 0.15188(9) 0.12507(12) 0.30364(7) 0.0224(3) Uani 1 1 d . . .
C1 C -0.01397(12) 0.33918(15) 0.16110(10) 0.0282(4) Uani 1 1 d . . .
H1 H -0.0509 0.4030 0.1933 0.034 Uiso 1 1 calc R U .
C2 C -0.01667(12) 0.32420(15) 0.06882(10) 0.0294(4) Uani 1 1 d . . .
H2 H -0.0545 0.3756 0.0281 0.035 Uiso 1 1 calc R U .
C3 C 0.04555(11) 0.22135(14) 0.04847(10) 0.0257(3) Uani 1 1 d . . .
H3 H 0.0576 0.1870 -0.0090 0.031 Uiso 1 1 calc R U .
C4 C 0.08853(11) 0.17581(13) 0.12881(9) 0.0218(3) Uani 1 1 d . . .
C5 C 0.16126(10) 0.07984(13) 0.14578(9) 0.0212(3) Uani 1 1 d . . .
C6 C 0.19384(10) 0.05630(13) 0.23292(9) 0.0218(3) Uani 1 1 d . . .
C7 C 0.27209(11) -0.02372(14) 0.26680(10) 0.0251(3) Uani 1 1 d . . .
H7 H 0.3144 -0.0808 0.2336 0.030 Uiso 1 1 calc R U .
C8 C 0.27600(11) -0.00394(15) 0.35749(10) 0.0273(4) Uani 1 1 d . . .
H8 H 0.3212 -0.0450 0.3981 0.033 Uiso 1 1 calc R U .
C9 C 0.20150(11) 0.08711(14) 0.37771(9) 0.0250(3) Uani 1 1 d . . .
H9 H 0.1873 0.1184 0.4356 0.030 Uiso 1 1 calc R U .
C10 C 0.2500 0.07247(19) 0.0000 0.0217(4) Uani 1 2 d S T P
H10 H 0.2500 0.1644 0.0000 0.026 Uiso 1 2 calc R U P
C11 C 0.20687(10) 0.00613(14) 0.07128(9) 0.0221(3) Uani 1 1 d . . .
C12 C 0.20774(11) -0.12895(14) 0.07112(10) 0.0260(3) Uani 1 1 d . . .
H12 H 0.1795 -0.1755 0.1196 0.031 Uiso 1 1 calc R U .
C13 C 0.2500 -0.1947(2) 0.0000 0.0284(5) Uani 1 2 d S T P
H13 H 0.2500 -0.2867 0.0000 0.034 Uiso 1 2 calc R U P
B1 B 0.06303(12) 0.22489(15) 0.29736(11) 0.0224(4) Uani 1 1 d . . .

loop_
_atom_site_aniso_label
_atom_site_aniso_U_11
_atom_site_aniso_U_22
_atom_site_aniso_U_33
_atom_site_aniso_U_23
_atom_site_aniso_U_13
_atom_site_aniso_U_12
F1 0.0382(5) 0.0248(5) 0.0217(4) -0.0030(3) 0.0016(4) -0.0020(3)
F2 0.0255(5) 0.0319(5) 0.0287(5) 0.0016(3) 0.0061(4) -0.0019(3)
N1 0.0234(6) 0.0239(6) 0.0222(6) -0.0019(5) 0.0015(5) 0.0018(5)
N2 0.0240(6) 0.0239(6) 0.0192(6) 0.0005(5) 0.0016(5) -0.0025(5)
C1 0.0281(8) 0.0291(8) 0.0274(8) -0.0004(6) 0.0010(6) 0.0078(6)
C2 0.0288(8) 0.0354(9) 0.0240(8) 0.0029(6) -0.0026(6) 0.0072(6)
C3 0.0254(7) 0.0314(8) 0.0203(7) -0.0005(6) 0.0000(6) 0.0005(6)
C4 0.0227(7) 0.0237(7) 0.0190(7) -0.0011(5) 0.0036(6) -0.0019(5)
C5 0.0204(7) 0.0209(7) 0.0225(7) 0.0001(5) 0.0031(6) -0.0044(5)
C6 0.0219(7) 0.0225(7) 0.0210(7) 0.0009(5) 0.0042(6) -0.0019(5)
C7 0.0230(7) 0.0260(7) 0.0262(8) 0.0034(6) 0.0027(6) 0.0005(6)
C8 0.0257(8) 0.0309(8) 0.0253(8) 0.0068(6) -0.0035(6) -0.0020(6)
C9 0.0281(8) 0.0291(8) 0.0178(7) 0.0003(6) -0.0002(6) -0.0065(6)
C10 0.0216(10) 0.0195(9) 0.0240(10) 0.000 -0.0009(8) 0.000
C11 0.0208(7) 0.0252(7) 0.0203(7) 0.0004(5) 0.0008(6) 0.0006(5)
C12 0.0281(8) 0.0248(7) 0.0251(8) 0.0026(6) 0.0050(6) -0.0015(6)
C13 0.0341(12) 0.0211(10) 0.0300(11) 0.000 0.0067(9) 0.000
B1 0.0250(8) 0.0222(8) 0.0200(8) -0.0009(6) 0.0035(6) -0.0011(6)

loop_
_atom_type_symbol
_atom_type_description
_atom_type_scat_dispersion_real
_atom_type_scat_dispersion_imag
_atom_type_scat_source
C C 0.0181 0.0091 'International Tables Vol C Tables 4.2.6.8 and 6.1.1.4'
H H 0.0000 0.0000 'International Tables Vol C Tables 4.2.6.8 and 6.1.1.4'
B B 0.0090 0.0039 'International Tables Vol C Tables 4.2.6.8 and 6.1.1.4'
F F 0.0727 0.0534 'International Tables Vol C Tables 4.2.6.8 and 6.1.1.4'
N N 0.0311 0.0180 'International Tables Vol C Tables 4.2.6.8 and 6.1.1.4'

loop_
_geom_angle_atom_site_label_1
_geom_angle_atom_site_label_2
_geom_angle_atom_site_label_3
_geom_angle
_geom_angle_site_symmetry_1
_geom_angle_site_symmetry_3
C1 N1 C4 107.74(12) . .
C1 N1 B1 126.39(12) . .
C4 N1 B1 125.52(12) . .
C9 N2 C6 107.39(12) . .
C9 N2 B1 126.88(12) . .
C6 N2 B1 125.72(11) . .
N1 C1 C2 110.23(13) . .
N1 C1 H1 124.9 . .
C2 C1 H1 124.9 . .
C3 C2 C1 107.06(13) . .
C3 C2 H2 126.5 . .
C1 C2 H2 126.5 . .
C2 C3 C4 107.40(13) . .
C2 C3 H3 126.3 . .
C4 C3 H3 126.3 . .
N1 C4 C5 120.97(13) . .
N1 C4 C3 107.54(12) . .
C5 C4 C3 131.43(13) . .
C4 C5 C6 120.04(13) . .
C4 C5 C11 119.85(12) . .
C6 C5 C11 120.07(12) . .
N2 C6 C5 120.74(12) . .
N2 C6 C7 107.74(12) . .
C5 C6 C7 131.36(13) . .
C8 C7 C6 107.39(13) . .
C8 C7 H7 126.3 . .
C6 C7 H7 126.3 . .
C7 C8 C9 107.00(13) . .
C7 C8 H8 126.5 . .
C9 C8 H8 126.5 . .
N2 C9 C8 110.48(13) . .
N2 C9 H9 124.8 . .
C8 C9 H9 124.8 . .
C11 C10 C11 121.10(18) 2 .
C11 C10 H10 119.4 2 .
C11 C10 H10 119.4 . .
C10 C11 C12 119.14(13) . .
C10 C11 C5 119.64(13) . .
C12 C11 C5 121.22(12) . .
C13 C12 C11 119.70(14) . .
C13 C12 H12 120.2 . .
C11 C12 H12 120.2 . .
C12 C13 C12 121.21(19) . 2
C12 C13 H13 119.4 . .
C12 C13 H13 119.4 2 .
F1 B1 F2 109.43(12) . .
F1 B1 N1 110.89(12) . .
F2 B1 N1 110.17(12) . .
F1 B1 N2 110.87(12) . .
F2 B1 N2 109.89(12) . .
N1 B1 N2 105.54(11) . .

loop_
_geom_bond_atom_site_label_1
_geom_bond_atom_site_label_2
_geom_bond_distance
_geom_bond_site_symmetry_2
F1 B1 1.3809(18) .
F2 B1 1.3901(18) .
N1 C1 1.3368(19) .
N1 C4 1.3948(18) .
N1 B1 1.5466(19) .
N2 C9 1.3498(18) .
N2 C6 1.3941(18) .
N2 B1 1.553(2) .
C1 C2 1.402(2) .
C1 H1 0.9500 .
C2 C3 1.371(2) .
C2 H2 0.9500 .
C3 C4 1.416(2) .
C3 H3 0.9500 .
C4 C5 1.395(2) .
C5 C6 1.404(2) .
C5 C11 1.4826(19) .
C6 C7 1.408(2) .
C7 C8 1.385(2) .
C7 H7 0.9500 .
C8 C9 1.385(2) .
C8 H8 0.9500 .
C9 H9 0.9500 .
C10 C11 1.3941(17) 2
C10 C11 1.3941(17) .
C10 H10 0.9500 .
C11 C12 1.396(2) .
C12 C13 1.3849(18) .
C12 H12 0.9500 .
C13 C12 1.3849(18) 2
C13 H13 0.9500 .

loop_
_geom_torsion_atom_site_label_1
_geom_torsion_atom_site_label_2
_geom_torsion_atom_site_label_3
_geom_torsion_atom_site_label_4
_geom_torsion
_geom_torsion_site_symmetry_1
_geom_torsion_site_symmetry_4
C4 N1 C1 C2 0.54(17) . .
B1 N1 C1 C2 -172.98(13) . .
N1 C1 C2 C3 0.66(18) . .
C1 C2 C3 C4 -1.57(17) . .
C1 N1 C4 C5 176.08(13) . .
B1 N1 C4 C5 -10.3(2) . .
C1 N1 C4 C3 -1.51(15) . .
B1 N1 C4 C3 172.09(13) . .
C2 C3 C4 N1 1.91(16) . .
C2 C3 C4 C5 -175.33(15) . .
N1 C4 C5 C6 0.8(2) . .
C3 C4 C5 C6 177.74(14) . .
N1 C4 C5 C11 -176.93(12) . .
C3 C4 C5 C11 0.0(2) . .
C9 N2 C6 C5 -176.73(12) . .
B1 N2 C6 C5 4.3(2) . .
C9 N2 C6 C7 -0.85(15) . .
B1 N2 C6 C7 -179.86(12) . .
C4 C5 C6 N2 2.1(2) . .
C11 C5 C6 N2 179.82(12) . .
C4 C5 C6 C7 -172.68(14) . .
C11 C5 C6 C7 5.1(2) . .
N2 C6 C7 C8 0.70(16) . .
C5 C6 C7 C8 175.98(14) . .
C6 C7 C8 C9 -0.28(16) . .
C6 N2 C9 C8 0.69(16) . .
B1 N2 C9 C8 179.69(13) . .
C7 C8 C9 N2 -0.25(17) . .
C11 C10 C11 C12 0.42(10) 2 .
C11 C10 C11 C5 -179.72(14) 2 .
C4 C5 C11 C10 52.00(17) . .
C6 C5 C11 C10 -125.74(13) . .
C4 C5 C11 C12 -128.14(15) . .
C6 C5 C11 C12 54.12(19) . .
C10 C11 C12 C13 -0.83(19) . .
C5 C11 C12 C13 179.31(11) . .
C11 C12 C13 C12 0.42(10) . 2
C1 N1 B1 F1 -53.32(18) . .
C4 N1 B1 F1 134.27(13) . .
C1 N1 B1 F2 67.98(18) . .
C4 N1 B1 F2 -104.44(14) . .
C1 N1 B1 N2 -173.45(13) . .
C4 N1 B1 N2 14.14(18) . .
C9 N2 B1 F1 49.89(19) . .
C6 N2 B1 F1 -131.28(13) . .
C9 N2 B1 F2 -71.20(17) . .
C6 N2 B1 F2 107.62(15) . .
C9 N2 B1 N1 170.04(12) . .
C6 N2 B1 N1 -11.14(18) . .
